data_7115715
loop_
_publ_author_name
'Guo-Feng Zhang'
'Ze-Qiang Chen'
'Matthew P. Aldred'
'Zhe Hu'
'Tao Chen'
'Zhenli Huang'
'Xianggao Meng'
'Ming-Qiang Zhu'

_publ_section_title
;
 Direct validation of the restriction of intramolecular rotation
 hypothesis via the synthesis of novel ortho-methyl substituted
 tetraphenylethenes and their application in cell imaging
;
_journal_name_full Chem.Commun.
_journal_page_first 12058
_journal_paper_doi 10.1039/C4cc04241G
_journal_volume 50
_journal_year 2014
_chemical_formula_moiety 'C30 H28'
_chemical_formula_sum 'C30 H28'
_chemical_formula_weight 388.52
_chemical_name_systematic
; 
 ? 
;
_space_group_IT_number 85
_symmetry_cell_setting tetragonal
_symmetry_space_group_name_Hall '-P 4a'
_symmetry_space_group_name_H-M 'P 4/n :2'
_atom_sites_solution_hydrogens geom
_atom_sites_solution_primary direct
_atom_sites_solution_secondary difmap
_audit_creation_method SHELXL-97
_cell_angle_alpha 90.00
_cell_angle_beta 90.00
_cell_angle_gamma 90.00
_cell_formula_units_Z 2
_cell_length_a 12.9991(19)
_cell_length_b 12.9991(19)
_cell_length_c 6.5730(10)
_cell_measurement_reflns_used 5239
_cell_measurement_temperature 100(2)
_cell_measurement_theta_max 31.84
_cell_measurement_theta_min 2.22
_cell_volume 1110.7(3)
_computing_cell_refinement 'Bruker SAINT'
_computing_data_collection 'Bruker APEX2'
_computing_data_reduction 'Bruker SAINT'
_computing_molecular_graphics 'Bruker SHELXTL'
_computing_publication_material 'Bruker SHELXTL'
_computing_structure_refinement 'SHELXL-97 (Sheldrick, 2008)'
_computing_structure_solution 'SHELXS-97 (Sheldrick, 2008)'
_diffrn_ambient_temperature 100(2)
_diffrn_measured_fraction_theta_full 0.990
_diffrn_measured_fraction_theta_max 0.990
_diffrn_measurement_device_type 'Bruker APEX-II CCD'
_diffrn_measurement_method '\f and \w scans'
_diffrn_radiation_monochromator graphite
_diffrn_radiation_source 'fine-focus sealed tube'
_diffrn_radiation_type MoK\a
_diffrn_radiation_wavelength 0.71073
_diffrn_reflns_av_R_equivalents 0.0250
_diffrn_reflns_av_sigmaI/netI 0.0168
_diffrn_reflns_limit_h_max 18
_diffrn_reflns_limit_h_min -19
_diffrn_reflns_limit_k_max 18
_diffrn_reflns_limit_k_min -19
_diffrn_reflns_limit_l_max 9
_diffrn_reflns_limit_l_min -9
_diffrn_reflns_number 11591
_diffrn_reflns_theta_full 31.48
_diffrn_reflns_theta_max 31.48
_diffrn_reflns_theta_min 2.22
_exptl_absorpt_coefficient_mu 0.065
_exptl_absorpt_correction_T_max 0.9871
_exptl_absorpt_correction_T_min 0.9871
_exptl_absorpt_correction_type none
_exptl_crystal_colour colorless
_exptl_crystal_density_diffrn 1.162
_exptl_crystal_density_method 'not measured'
_exptl_crystal_description block
_exptl_crystal_F_000 416
_exptl_crystal_size_max 0.20
_exptl_crystal_size_mid 0.20
_exptl_crystal_size_min 0.20
_refine_diff_density_max 0.268
_refine_diff_density_min -0.279
_refine_diff_density_rms 0.038
_refine_ls_extinction_coef 0.027(8)
_refine_ls_extinction_expression Fc^*^=kFc[1+0.001xFc^2^\l^3^/sin(2\q)]^-1/4^
_refine_ls_extinction_method SHELXL
_refine_ls_goodness_of_fit_ref 1.075
_refine_ls_hydrogen_treatment constr
_refine_ls_matrix_type full
_refine_ls_number_parameters 132
_refine_ls_number_reflns 1838
_refine_ls_number_restraints 18
_refine_ls_restrained_S_all 1.236
_refine_ls_R_factor_all 0.0785
_refine_ls_R_factor_gt 0.0651
_refine_ls_shift/su_max 0.000
_refine_ls_shift/su_mean 0.000
_refine_ls_structure_factor_coef Fsqd
_refine_ls_weighting_details 'calc w=1/[\s^2^(Fo^2^)+(0.0679P)^2^+0.4200P] where P=(Fo^2^+2Fc^2^)/3'
_refine_ls_weighting_scheme calc
_refine_ls_wR_factor_gt 0.1656
_refine_ls_wR_factor_ref 0.1827
_reflns_number_gt 1492
_reflns_number_total 1838
_reflns_threshold_expression >2sigma(I)
_cod_data_source_file c4cc04241g2.cif
_cod_data_source_block mo_140411b_0m
_cod_original_sg_symbol_H-M P4/n
_cod_database_code 7115715

loop_
_symmetry_equiv_pos_as_xyz
'x, y, z'
'-x+1/2, -y+1/2, z'
'-y+1/2, x, z'
'y, -x+1/2, z'
'-x, -y, -z'
'x-1/2, y-1/2, -z'
'y-1/2, -x, -z'
'-y, x-1/2, -z'

loop_
_atom_site_label
_atom_site_type_symbol
_atom_site_fract_x
_atom_site_fract_y
_atom_site_fract_z
_atom_site_U_iso_or_equiv
_atom_site_adp_type
_atom_site_occupancy
_atom_site_symmetry_multiplicity
_atom_site_calc_flag
_atom_site_refinement_flags
_atom_site_disorder_assembly
_atom_site_disorder_group
C1 C 0.23369(15) 0.02693(15) 0.6907(3) 0.0290(7) Uani 0.50 1 d PGD A 1
C2 C 0.27178(17) -0.07284(14) 0.7013(3) 0.0366(8) Uani 0.50 1 d PGD A 1
H2 H 0.2520 -0.1222 0.6022 0.044 Uiso 0.50 1 calc PR A 1
C3 C 0.33874(17) -0.10033(12) 0.8570(4) 0.0402(7) Uani 0.50 1 d PGD A 1
H3 H 0.3648 -0.1685 0.8642 0.048 Uiso 0.50 1 calc PR A 1
C4 C 0.36761(15) -0.02806(16) 1.0020(3) 0.0392(6) Uani 0.50 1 d PGD A 1
H4 H 0.4134 -0.0469 1.1084 0.047 Uiso 0.50 1 calc PR A 1
C5 C 0.32952(15) 0.07171(14) 0.9914(3) 0.0314(7) Uani 0.50 1 d PGD A 1
C6 C 0.26256(16) 0.09921(11) 0.8357(3) 0.0264(8) Uani 0.50 1 d PGD A 1
C7 C 0.1621(2) 0.0530(3) 0.5149(4) 0.0351(11) Uani 0.25 1 d PGD A 1
H7A H 0.1730 0.0040 0.4037 0.053 Uiso 0.25 1 calc PR A 1
H7B H 0.1767 0.1228 0.4667 0.053 Uiso 0.25 1 calc PR A 1
H7C H 0.0905 0.0489 0.5610 0.053 Uiso 0.25 1 calc PR A 1
C8 C 0.3597(4) 0.1438(4) 1.1625(7) 0.0331(10) Uani 0.25 1 d PD A 1
H8A H 0.4304 0.1676 1.1415 0.050 Uiso 0.25 1 calc PR A 1
H8B H 0.3550 0.1074 1.2927 0.050 Uiso 0.25 1 calc PR A 1
H8C H 0.3131 0.2030 1.1639 0.050 Uiso 0.25 1 calc PR A 1
C9 C 0.21988(17) 0.20742(16) 0.8234(3) 0.0246(4) Uani 0.50 1 d PD . .
C10 C 0.10402(13) 0.2117(2) 0.8129(5) 0.0281(7) Uani 0.50 1 d PG A 2
C11 C 0.0557(2) 0.2663(2) 0.6583(4) 0.0491(11) Uani 0.50 1 d PGD A 2
C12 C -0.0508(2) 0.2632(3) 0.6397(4) 0.0670(15) Uani 0.50 1 d PG A 2
H12 H -0.0839 0.3006 0.5340 0.080 Uiso 0.50 1 calc PR A 2
C13 C -0.10892(14) 0.2055(3) 0.7756(5) 0.0623(14) Uani 0.50 1 d PG A 2
H13 H -0.1817 0.2034 0.7629 0.075 Uiso 0.50 1 calc PR A 2
C14 C -0.06054(17) 0.1509(2) 0.9302(5) 0.0572(12) Uani 0.50 1 d PG A 2
H14 H -0.1003 0.1114 1.0231 0.069 Uiso 0.50 1 calc PR A 2
C15 C 0.04592(18) 0.15396(19) 0.9488(4) 0.0496(11) Uani 0.50 1 d PGD A 2
C16 C 0.0947(5) 0.3158(4) 0.4805(8) 0.0331(11) Uani 0.25 1 d PD A 2
H16A H 0.1664 0.2954 0.4592 0.050 Uiso 0.25 1 calc PR A 2
H16B H 0.0908 0.3906 0.4979 0.050 Uiso 0.25 1 calc PR A 2
H16C H 0.0535 0.2954 0.3623 0.050 Uiso 0.25 1 calc PR A 2
C17 C 0.0914(4) 0.1221(4) 1.1667(7) 0.0302(9) Uani 0.25 1 d PD A 2
H17A H 0.0361 0.1229 1.2680 0.045 Uiso 0.25 1 calc PR A 2
H17B H 0.1451 0.1710 1.2065 0.045 Uiso 0.25 1 calc PR A 2
H17C H 0.1209 0.0528 1.1586 0.045 Uiso 0.25 1 calc PR A 2
H1 H 0.1860 0.0436 0.5909 0.036 Uiso 0.25 1 d PR . .
H5 H 0.3499 0.1205 1.0929 0.036 Uiso 0.25 1 d PR . .
H11 H 0.0942 0.3040 0.5654 0.036 Uiso 0.25 1 d PR . .
H15 H 0.0798 0.1168 1.0576 0.036 Uiso 0.25 1 d PR . .

loop_
_atom_site_aniso_label
_atom_site_aniso_U_11
_atom_site_aniso_U_22
_atom_site_aniso_U_33
_atom_site_aniso_U_23
_atom_site_aniso_U_13
_atom_site_aniso_U_12
C1 0.0259(12) 0.0246(13) 0.0366(15) -0.0090(11) 0.0004(10) 0.0028(9)
C2 0.0363(15) 0.0204(13) 0.053(2) -0.0062(12) 0.0104(14) 0.0037(11)
C3 0.0406(17) 0.0238(15) 0.056(2) 0.0040(13) 0.0097(14) 0.0076(12)
C4 0.0430(16) 0.0340(15) 0.0407(15) 0.0096(12) 0.0003(12) 0.0115(12)
C5 0.0313(13) 0.0353(15) 0.0277(11) 0.0059(11) 0.0035(10) 0.0096(11)
C6 0.0249(16) 0.0260(12) 0.0283(13) 0.0039(9) 0.0025(11) 0.0051(9)
C7 0.047(3) 0.033(3) 0.026(2) -0.001(2) 0.005(2) 0.004(2)
C8 0.032(2) 0.034(3) 0.033(2) 0.005(2) -0.0068(18) 0.001(2)
C9 0.0305(13) 0.0244(11) 0.0189(8) 0.0000(7) -0.0028(7) 0.0052(8)
C10 0.0292(13) 0.0225(14) 0.0326(14) -0.0032(11) -0.0121(10) 0.0064(8)
C11 0.058(3) 0.050(2) 0.0395(18) -0.0096(15) -0.0139(17) 0.0231(17)
C12 0.067(3) 0.080(3) 0.054(2) -0.022(2) -0.027(2) 0.042(2)
C13 0.0353(19) 0.072(3) 0.080(3) -0.033(3) -0.026(2) 0.021(2)
C14 0.0278(18) 0.0422(17) 0.102(4) 0.005(2) -0.0151(17) -0.0084(14)
C15 0.0352(16) 0.0292(14) 0.084(3) 0.0146(16) -0.0153(16) -0.0117(12)
C16 0.043(3) 0.035(3) 0.021(2) -0.0001(18) -0.001(2) -0.005(2)
C17 0.029(2) 0.034(2) 0.027(2) -0.0003(17) 0.0084(19) 0.0035(19)

loop_
_atom_type_symbol
_atom_type_description
_atom_type_scat_dispersion_real
_atom_type_scat_dispersion_imag
_atom_type_scat_source
C C 0.0033 0.0016 'International Tables Vol C Tables 4.2.6.8 and 6.1.1.4'
H H 0.0000 0.0000 'International Tables Vol C Tables 4.2.6.8 and 6.1.1.4'

loop_
_geom_angle_atom_site_label_1
_geom_angle_atom_site_label_2
_geom_angle_atom_site_label_3
_geom_angle
_geom_angle_site_symmetry_1
_geom_angle_site_symmetry_3
C2 C1 C6 120.0 . .
C2 C1 C7 117.6 . .
C6 C1 C7 122.4 . .
C2 C1 H1 119.5 . .
C6 C1 H1 120.4 . .
C7 C1 H1 4.5 . .
C1 C2 C3 120.0 . .
C1 C2 H2 120.0 . .
C3 C2 H2 120.0 . .
C4 C3 C2 120.0 . .
C4 C3 H3 120.0 . .
C2 C3 H3 120.0 . .
C3 C4 C5 120.0 . .
C3 C4 H4 120.0 . .
C5 C4 H4 120.0 . .
C4 C5 C6 120.0 . .
C4 C5 C8 116.6(2) . .
C6 C5 C8 123.3(2) . .
C4 C5 H5 119.0 . .
C6 C5 H5 121.0 . .
C8 C5 H5 3.8 . .
C5 C6 C1 120.0 . .
C5 C6 C9 120.50(14) . .
C1 C6 C9 119.50(14) . .
C5 C6 C9 97.76(14) . 3
C1 C6 C9 133.31(14) . 3
C9 C6 C9 35.45(14) . 3
C1 C7 H1 6.9 . .
H7A C7 H1 114.5 . .
H7B C7 H1 110.8 . .
H7C C7 H1 102.9 . .
C5 C8 H5 6.5 . .
H8A C8 H5 105.4 . .
H8B C8 H5 115.9 . .
H8C C8 H5 106.9 . .
C9 C9 C9 89.997(2) 4 3
C9 C9 C9 44.998(1) 4 2
C9 C9 C9 44.998(1) 3 2
C9 C9 C10 78.2(3) 4 .
C9 C9 C10 167.9(3) 3 .
C9 C9 C10 123.1(3) 2 .
C9 C9 C6 167.8(2) 4 .
C9 C9 C6 78.2(2) 3 .
C9 C9 C6 123.1(2) 2 .
C10 C9 C6 113.7(2) . .
C9 C9 C10 156.1(2) 4 3
C9 C9 C10 66.3(2) 3 3
C9 C9 C10 111.2(2) 2 3
C10 C9 C10 125.39(15) . 3
C6 C9 C10 13.18(15) . 3
C9 C9 C6 66.3(2) 4 4
C9 C9 C6 156.1(2) 3 4
C9 C9 C6 111.3(2) 2 4
C10 C9 C6 13.06(19) . 4
C6 C9 C6 125.20(15) . 4
C10 C9 C6 137.5(2) 3 4
C11 C10 C15 120.0 . .
C11 C10 C9 120.3(2) . .
C15 C10 C9 119.5(2) . .
C11 C10 C9 97.27(19) . 4
C15 C10 C9 136.3(2) . 4
C9 C10 C9 35.57(15) . 4
C10 C11 C12 120.0 . .
C10 C11 C16 131.9(3) . .
C12 C11 C16 107.1(3) . .
C10 C11 H11 120.4 . .
C12 C11 H11 119.6 . .
C16 C11 H11 14.7 . .
C11 C12 C13 120.0 . .
C11 C12 H12 120.0 . .
C13 C12 H12 120.0 . .
C14 C13 C12 120.0 . .
C14 C13 H13 120.0 . .
C12 C13 H13 120.0 . .
C15 C14 C13 120.0 . .
C15 C14 H14 120.0 . .
C13 C14 H14 120.0 . .
C14 C15 C10 120.0 . .
C14 C15 C17 116.0(3) . .
C10 C15 C17 120.9(3) . .
C14 C15 H15 120.2 . .
C10 C15 H15 119.8 . .
C17 C15 H15 17.2 . .
C11 C16 H16A 109.5 . .
C11 C16 H16B 109.5 . .
H16A C16 H16B 109.5 . .
C11 C16 H16C 109.5 . .
H16A C16 H16C 109.5 . .
H16B C16 H16C 109.5 . .
C11 C16 H11 24.1 . .
H16A C16 H11 94.3 . .
H16B C16 H11 98.6 . .
H16C C16 H11 133.4 . .
C15 C17 H17A 109.5 . .
C15 C17 H17B 109.5 . .
H17A C17 H17B 109.5 . .
C15 C17 H17C 109.5 . .
H17A C17 H17C 109.5 . .
H17B C17 H17C 109.5 . .
C15 C17 H15 22.9 . .
H17A C17 H15 120.8 . .
H17B C17 H15 117.8 . .
H17C C17 H15 86.7 . .

loop_
_geom_bond_atom_site_label_1
_geom_bond_atom_site_label_2
_geom_bond_distance
_geom_bond_site_symmetry_2
C1 C2 1.3900 .
C1 C6 1.3900 .
C1 C7 1.5217 .
C1 H1 0.9283 .
C2 C3 1.3900 .
C2 H2 0.9500 .
C3 C4 1.3900 .
C3 H3 0.9500 .
C4 C5 1.3900 .
C4 H4 0.9500 .
C5 C6 1.3900 .
C5 C8 1.515(5) .
C5 H5 0.9583 .
C6 C9 1.514(2) .
C6 C9 1.618(3) 3
C7 H7A 0.9800 .
C7 H7B 0.9800 .
C7 H7C 0.9800 .
C7 H1 0.6005 .
C8 H8A 0.9800 .
C8 H8B 0.9800 .
C8 H8C 0.9800 .
C8 H5 0.5628 .
C9 C9 0.959(3) 4
C9 C9 0.959(3) 3
C9 C9 1.356(4) 2
C9 C10 1.509(3) .
C9 C10 1.613(3) 3
C9 C6 1.618(4) 4
C10 C11 1.3900 .
C10 C15 1.3900 .
C10 C9 1.613(3) 4
C11 C12 1.3900 .
C11 C16 1.427(5) .
C11 H11 0.9299 .
C12 C13 1.3900 .
C12 H12 0.9500 .
C13 C14 1.3900 .
C13 H13 0.9500 .
C14 C15 1.3900 .
C14 H14 0.9500 .
C15 C17 1.604(5) .
C15 H15 0.9687 .
C16 H16A 0.9800 .
C16 H16B 0.9800 .
C16 H16C 0.9800 .
C16 H11 0.5788 .
C17 H17A 0.9800 .
C17 H17B 0.9800 .
C17 H17C 0.9800 .
C17 H15 0.7360 .

loop_
_geom_torsion_atom_site_label_1
_geom_torsion_atom_site_label_2
_geom_torsion_atom_site_label_3
_geom_torsion_atom_site_label_4
_geom_torsion
_geom_torsion_site_symmetry_1
_geom_torsion_site_symmetry_4
C6 C1 C2 C3 0.0 . .
C7 C1 C2 C3 179.0 . .
C1 C2 C3 C4 0.0 . .
C2 C3 C4 C5 0.0 . .
C3 C4 C5 C6 0.0 . .
C3 C4 C5 C8 176.4(2) . .
C4 C5 C6 C1 0.0 . .
C8 C5 C6 C1 -176.1(2) . .
C4 C5 C6 C9 179.52(18) . .
C8 C5 C6 C9 3.4(3) . .
C4 C5 C6 C9 -151.41(15) . 3
C8 C5 C6 C9 32.5(2) . 3
C2 C1 C6 C5 0.0 . .
C7 C1 C6 C5 -178.9 . .
C2 C1 C6 C9 -179.52(18) . .
C7 C1 C6 C9 1.53(18) . .
C2 C1 C6 C9 139.3(2) . 3
C7 C1 C6 C9 -39.6(2) . 3
C5 C6 C9 C9 41.2(6) . 4
C1 C6 C9 C9 -139.3(5) . 4
C9 C6 C9 C9 -14.9(6) 3 4
C5 C6 C9 C9 56.13(11) . 3
C1 C6 C9 C9 -124.35(12) . 3
C5 C6 C9 C9 53.49(16) . 2
C1 C6 C9 C9 -126.99(10) . 2
C9 C6 C9 C9 -2.64(9) 3 2
C5 C6 C9 C10 -126.05(19) . .
C1 C6 C9 C10 53.5(2) . .
C9 C6 C9 C10 177.83(16) 3 .
C5 C6 C9 C10 80.1(7) . 3
C1 C6 C9 C10 -100.4(7) . 3
C9 C6 C9 C10 24.0(7) 3 3
C5 C6 C9 C6 -118.8(2) . 4
C1 C6 C9 C6 60.7(3) . 4
C9 C6 C9 C6 -175.0(3) 3 4
C9 C9 C10 C11 55.67(16) 4 .
C9 C9 C10 C11 42.7(8) 3 .
C9 C9 C10 C11 53.4(2) 2 .
C6 C9 C10 C11 -127.07(18) . .
C10 C9 C10 C11 -120.0(2) 3 .
C6 C9 C10 C11 79.9(10) 4 .
C9 C9 C10 C15 -129.48(19) 4 .
C9 C9 C10 C15 -142.4(6) 3 .
C9 C9 C10 C15 -131.76(15) 2 .
C6 C9 C10 C15 47.8(2) . .
C10 C9 C10 C15 54.9(4) 3 .
C6 C9 C10 C15 -105.3(10) 4 .
C9 C9 C10 C9 -12.9(7) 3 4
C9 C9 C10 C9 -2.27(12) 2 4
C6 C9 C10 C9 177.27(12) . 4
C10 C9 C10 C9 -175.6(2) 3 4
C6 C9 C10 C9 24.2(9) 4 4
C15 C10 C11 C12 0.0 . .
C9 C10 C11 C12 174.8(3) . .
C9 C10 C11 C12 -156.2(2) 4 .
C15 C10 C11 C16 -167.4(4) . .
C9 C10 C11 C16 7.4(4) . .
C9 C10 C11 C16 36.4(4) 4 .
C10 C11 C12 C13 0.0 . .
C16 C11 C12 C13 170.2(3) . .
C11 C12 C13 C14 0.0 . .
C12 C13 C14 C15 0.0 . .
C13 C14 C15 C10 0.0 . .
C13 C14 C15 C17 160.2(3) . .
C11 C10 C15 C14 0.0 . .
C9 C10 C15 C14 -174.9(3) . .
C9 C10 C15 C14 144.6(3) 4 .
C11 C10 C15 C17 -159.2(3) . .
C9 C10 C15 C17 25.9(3) . .
C9 C10 C15 C17 -14.6(4) 4 .
